data_7160534
loop_
_publ_author_name
'Guo, Chen'
'Zhu, Mao-Mei'
'Ze Lang, Si-Ji'
'Wang, Ya-Wen'
'Xiao, Jian'
'Peng, Yu'

_publ_section_title
;
 Divergent synthetic studies towards bisabosqual A and fargenone B
 <i>via</i> an intramolecular S<sub>N</sub>2 reaction.
;
_journal_issue 22
_journal_name_full 'Organic &amp; biomolecular chemistry'
_journal_page_first 5298
_journal_page_last 5300
_journal_paper_doi 10.1039/d5ob00655d
_journal_volume 23
_journal_year 2025
_chemical_formula_moiety 'C15 H17 Br O3'
_chemical_formula_sum 'C15 H17 Br O3'
_chemical_formula_weight 325.20
_space_group_crystal_system monoclinic
_space_group_IT_number 14
_space_group_name_Hall '-P 2yn'
_space_group_name_H-M_alt 'P 1 21/n 1'
_atom_sites_solution_hydrogens geom
_atom_sites_solution_primary dual
_audit_creation_date 2021-12-16
_audit_creation_method
;
Olex2 1.3-ac4
(compiled 2019.04.23 svn.r3594 for Rigaku Oxford Diffraction, GUI svn.r5739)
;
_audit_update_record
;
2025-03-13 deposited with the CCDC.	2025-05-07 downloaded from the CCDC.
;
_cell_angle_alpha 90
_cell_angle_beta 101.9390(17)
_cell_angle_gamma 90
_cell_formula_units_Z 4
_cell_length_a 9.81899(16)
_cell_length_b 9.17658(16)
_cell_length_c 15.2660(3)
_cell_measurement_reflns_used 7196
_cell_measurement_temperature 149.97(10)
_cell_measurement_theta_max 76.9140
_cell_measurement_theta_min 4.6020
_cell_volume 1345.78(4)
_computing_cell_refinement 'CrysAlisPro 1.171.41.113a (Rigaku OD, 2021)'
_computing_data_collection 'CrysAlisPro 1.171.41.113a (Rigaku OD, 2021)'
_computing_data_reduction 'CrysAlisPro 1.171.41.113a (Rigaku OD, 2021)'
_computing_molecular_graphics 'Olex2 (Dolomanov et al., 2009)'
_computing_publication_material 'Olex2 (Dolomanov et al., 2009)'
_computing_structure_refinement 'ShelXL (Sheldrick, 2015)'
_computing_structure_solution 'ShelXT (Sheldrick, 2015)'
_diffrn_ambient_environment N~2~
_diffrn_ambient_temperature 149.97(10)
_diffrn_detector 'Hybrid Pixel Array Detector'
_diffrn_detector_area_resol_mean 10.0000
_diffrn_detector_type HyPix
_diffrn_measured_fraction_theta_full 1.000
_diffrn_measured_fraction_theta_max 0.948
_diffrn_measurement_details
;
List of Runs (angles in degrees, time in seconds):

  # Type    Start    End  Width  t~exp~   \w     \q     \k     \f   Frames
#--------------------------------------------------------------------------
  1  \w     87.00 112.00   0.50    0.11    --  107.75  77.00   0.00   50
  2  \w    104.00 130.00   0.50    0.11    --  107.75 111.00  28.00   52
  3  \w    123.00 174.00   0.50    0.11    --  107.75  77.00   0.00  102
  4  \w    104.00 169.00   0.50    0.11    --  107.75  37.00   0.00  130
  5  \w    -22.00  38.00   0.50    0.05    --   47.57 -37.00-180.00  120
  6  \w      7.00  38.00   0.50    0.05    --   47.57-111.00 -64.00   62
  7  \w     45.00  82.00   0.50    0.05    --   47.57-111.00 -64.00   74
  8  \w    -26.00  21.00   0.50    0.05    --   47.57 -19.00  30.00   94
  9  \w    -27.00  -2.00   0.50    0.05    --   47.57 -19.00 120.00   50
 10  \w     35.00 108.00   0.50    0.11    --  107.75-111.00 -64.00  146
 11  \w     70.00 102.00   0.50    0.11    --  107.75 -77.00 -60.00   64
 12  \w     38.00  66.00   0.50    0.11    --  107.75 -77.00 -60.00   56
 13  \w     35.00  60.00   0.50    0.11    --  107.75 -57.00 -90.00   50
 14  \w     37.00  62.00   0.50    0.11    --  107.75 -57.00 -60.00   50
 15  \w     38.00  63.00   0.50    0.11    --  107.75 -57.00   0.00   50
 16  \w     35.00  60.00   0.50    0.11    --  107.75 -57.00 120.00   50
 17  \w    -20.00  27.00   0.50    0.05    --  -47.57  19.00   0.00   94
 18  \w    -43.00  23.00   0.50    0.05    --  -47.57  37.00-120.00  132
 19  \w    -57.00 -28.00   0.50    0.11    -- -100.00  57.00-150.00   58
 20  \w    -66.00 -27.00   0.50    0.11    -- -100.00  57.00-120.00   78
 21  \w    -69.00 -29.00   0.50    0.11    -- -100.00  57.00   0.00   80
 22  \w    -53.00 -27.00   0.50    0.11    -- -100.00  57.00  60.00   52
 23  \w    -51.00 -26.00   0.50    0.05    --  -47.57 111.00  28.00   50
 24  \w   -106.00 -52.00   0.50    0.11    -- -100.00 111.00  28.00  108
 25  \w   -125.00 -94.00   0.50    0.11    -- -100.00 -57.00 150.00   62
 26  \w   -146.00 -90.00   0.50    0.11    -- -100.00-111.00 -64.00  112
;
_diffrn_measurement_device 'four-circle diffractometer'
_diffrn_measurement_device_type 'ROD, Synergy Custom system, HyPix'
_diffrn_measurement_method '\w scans'
_diffrn_orient_matrix_type 'CrysAlisPro convention (1999,Acta A55,543-557)'
_diffrn_orient_matrix_UB_11 0.0415621000
_diffrn_orient_matrix_UB_12 0.1564354000
_diffrn_orient_matrix_UB_13 0.0313147000
_diffrn_orient_matrix_UB_21 0.0275410000
_diffrn_orient_matrix_UB_22 -0.0510777000
_diffrn_orient_matrix_UB_23 0.0981723000
_diffrn_orient_matrix_UB_31 0.1524132000
_diffrn_orient_matrix_UB_32 -0.0333619000
_diffrn_orient_matrix_UB_33 -0.0038866000
_diffrn_radiation_monochromator mirror
_diffrn_radiation_probe x-ray
_diffrn_radiation_type 'Cu K\a'
_diffrn_radiation_wavelength 1.54184
_diffrn_reflns_av_R_equivalents 0.0496
_diffrn_reflns_av_unetI/netI 0.0400
_diffrn_reflns_Laue_measured_fraction_full 1.000
_diffrn_reflns_Laue_measured_fraction_max 0.948
_diffrn_reflns_limit_h_max 12
_diffrn_reflns_limit_h_min -10
_diffrn_reflns_limit_k_max 11
_diffrn_reflns_limit_k_min -11
_diffrn_reflns_limit_l_max 18
_diffrn_reflns_limit_l_min -19
_diffrn_reflns_number 8763
_diffrn_reflns_point_group_measured_fraction_full 1.000
_diffrn_reflns_point_group_measured_fraction_max 0.948
_diffrn_reflns_theta_full 67.684
_diffrn_reflns_theta_max 77.451
_diffrn_reflns_theta_min 4.932
_diffrn_source 'Rotating-anode X-ray tube'
_diffrn_source_type 'Rigaku (Cu) X-ray Source'
_exptl_absorpt_coefficient_mu 4.182
_exptl_absorpt_correction_T_max 1.00000
_exptl_absorpt_correction_T_min 0.70288
_exptl_absorpt_correction_type multi-scan
_exptl_absorpt_process_details
;
CrysAlisPro 1.171.41.113a (Rigaku Oxford Diffraction, 2021)
Empirical absorption correction using spherical harmonics,
implemented in SCALE3 ABSPACK scaling algorithm.
;
_exptl_crystal_colour 'dull light colourless'
_exptl_crystal_colour_lustre dull
_exptl_crystal_colour_modifier light
_exptl_crystal_colour_primary colourless
_exptl_crystal_density_diffrn 1.605
_exptl_crystal_description block
_exptl_crystal_F_000 664
_exptl_crystal_size_max 0.14
_exptl_crystal_size_mid 0.12
_exptl_crystal_size_min 0.12
_refine_diff_density_max 0.892
_refine_diff_density_min -0.644
_refine_diff_density_rms 0.092
_refine_ls_extinction_method none
_refine_ls_goodness_of_fit_ref 1.072
_refine_ls_hydrogen_treatment constr
_refine_ls_matrix_type full
_refine_ls_number_parameters 175
_refine_ls_number_reflns 2711
_refine_ls_number_restraints 0
_refine_ls_restrained_S_all 1.072
_refine_ls_R_factor_all 0.0491
_refine_ls_R_factor_gt 0.0469
_refine_ls_shift/su_max 0.001
_refine_ls_shift/su_mean 0.000
_refine_ls_structure_factor_coef Fsqd
_refine_ls_weighting_details 'w=1/[\s^2^(Fo^2^)+(0.0509P)^2^+2.5401P] where P=(Fo^2^+2Fc^2^)/3'
_refine_ls_weighting_scheme calc
_refine_ls_wR_factor_gt 0.1174
_refine_ls_wR_factor_ref 0.1189
_reflns_Friedel_coverage 0.000
_reflns_number_gt 2555
_reflns_number_total 2711
_reflns_threshold_expression 'I > 2\s(I)'
_cod_data_source_file d5ob00655d2.cif
_cod_data_source_block zhuangzhy_1216-2_auto
_cod_depositor_comments 'Adding full bibliography for 7160532--7160534.cif.'
_cod_database_code 7160534
_shelx_shelxl_version_number 2018/3
_shelx_space_group_comment
;
The symmetry employed for this shelxl refinement is uniquely defined
by the following loop, which should always be used as a source of
symmetry information in preference to the above space-group names.
They are only intended as comments.
;
_shelx_estimated_absorpt_t_max 0.634
_shelx_estimated_absorpt_t_min 0.592
_reflns_odcompleteness_completeness 100.00
_reflns_odcompleteness_iscentric 1
_reflns_odcompleteness_theta 66.97
_olex2_refinement_description
;
1. Fixed Uiso
 At 1.2 times of:
  All C(H) groups, All C(H,H) groups
 At 1.5 times of:
  All C(H,H,H) groups
2.a Ternary CH refined with riding coordinates:
 C6(H6), C7(H7)
2.b Secondary CH2 refined with riding coordinates:
 C8(H8A,H8B), C12(H12A,H12B), C14(H14A,H14B)
2.c Idealised Me refined as rotating group:
 C11(H11A,H11B,H11C), C13(H13A,H13B,H13C), C15(H15A,H15B,H15C)
;
_olex2_submission_special_instructions 'No special instructions were received'
_oxdiff_exptl_absorpt_empirical_details
;
Empirical correction (ABSPACK) includes:
- Absorption correction using spherical harmonics
- Frame scaling
;
_oxdiff_exptl_absorpt_empirical_full_max 5.470
_oxdiff_exptl_absorpt_empirical_full_min 0.370

loop_
_space_group_symop_operation_xyz
'x, y, z'
'-x+1/2, y+1/2, -z+1/2'
'-x, -y, -z'
'x-1/2, -y-1/2, z-1/2'

loop_
_atom_site_label
_atom_site_type_symbol
_atom_site_fract_x
_atom_site_fract_y
_atom_site_fract_z
_atom_site_U_iso_or_equiv
_atom_site_adp_type
_atom_site_occupancy
_atom_site_site_symmetry_order
_atom_site_calc_flag
_atom_site_refinement_flags_posn
_atom_site_refinement_flags_adp
_atom_site_refinement_flags_occupancy
_atom_site_disorder_assembly
_atom_site_disorder_group
Br1 Br 0.80895(4) 0.08097(4) 0.51066(3) 0.04470(17) Uani 1 1 d . . . . .
O1 O 0.5922(2) 0.1929(2) 0.35838(15) 0.0306(5) Uani 1 1 d . . . . .
O2 O 0.6570(3) 0.7072(2) 0.41936(15) 0.0328(5) Uani 1 1 d . . . . .
O3 O 0.3528(3) 0.8325(3) 0.29400(19) 0.0431(6) Uani 1 1 d . . . . .
C1 C 0.8332(3) 0.3924(4) 0.5360(2) 0.0304(7) Uani 1 1 d . . . . .
C2 C 0.6601(3) 0.3071(3) 0.4077(2) 0.0254(6) Uani 1 1 d . . . . .
C3 C 0.6242(3) 0.4497(3) 0.38136(19) 0.0243(6) Uani 1 1 d . . . . .
C4 C 0.7632(3) 0.2795(4) 0.4831(2) 0.0286(6) Uani 1 1 d . . . . .
C5 C 0.6926(3) 0.5626(3) 0.43492(19) 0.0246(6) Uani 1 1 d . . . . .
C6 C 0.5931(3) 0.7615(4) 0.3318(2) 0.0304(7) Uani 1 1 d . . . . .
H6 H 0.609167 0.868991 0.330711 0.036 Uiso 1 1 calc R . . . .
C7 C 0.5156(3) 0.4784(4) 0.2967(2) 0.0300(7) Uani 1 1 d . . . . .
H7 H 0.474373 0.382847 0.273479 0.036 Uiso 1 1 calc R . . . .
C8 C 0.3980(3) 0.5764(4) 0.3136(2) 0.0328(7) Uani 1 1 d . . . . .
H8A H 0.313687 0.558784 0.266630 0.039 Uiso 1 1 calc R . . . .
H8B H 0.375881 0.551353 0.372130 0.039 Uiso 1 1 calc R . . . .
C9 C 0.7959(3) 0.5361(4) 0.5111(2) 0.0289(7) Uani 1 1 d . . . . .
C10 C 0.4367(3) 0.7341(4) 0.3133(2) 0.0310(7) Uani 1 1 d . . . . .
C11 C 0.8661(4) 0.6635(4) 0.5653(2) 0.0364(8) Uani 1 1 d . . . . .
H11A H 0.842833 0.662781 0.624667 0.055 Uiso 1 1 calc GR . . . .
H11B H 0.833824 0.754771 0.534589 0.055 Uiso 1 1 calc GR . . . .
H11C H 0.967206 0.655338 0.571618 0.055 Uiso 1 1 calc GR . . . .
C12 C 0.6531(3) 0.6915(4) 0.2574(2) 0.0371(8) Uani 1 1 d . . . . .
H12A H 0.753731 0.673697 0.279643 0.045 Uiso 1 1 calc R . . . .
H12B H 0.642897 0.760127 0.206425 0.045 Uiso 1 1 calc R . . . .
C13 C 0.4685(4) 0.1515(4) 0.3892(3) 0.0420(8) Uani 1 1 d . . . . .
H13A H 0.423820 0.069088 0.353619 0.063 Uiso 1 1 calc GR . . . .
H13B H 0.403935 0.234056 0.382585 0.063 Uiso 1 1 calc GR . . . .
H13C H 0.493692 0.123054 0.452380 0.063 Uiso 1 1 calc GR . . . .
C14 C 0.5820(4) 0.5478(4) 0.2245(2) 0.0371(8) Uani 1 1 d . . . . .
H14A H 0.651399 0.479986 0.208542 0.044 Uiso 1 1 calc R . . . .
H14B H 0.509443 0.565720 0.170121 0.044 Uiso 1 1 calc R . . . .
C15 C 0.9428(4) 0.3604(5) 0.6183(2) 0.0426(9) Uani 1 1 d . . . . .
H15A H 0.903277 0.298097 0.658855 0.064 Uiso 1 1 calc GR . . . .
H15B H 0.975136 0.451944 0.648614 0.064 Uiso 1 1 calc GR . . . .
H15C H 1.021322 0.310295 0.600958 0.064 Uiso 1 1 calc GR . . . .

loop_
_atom_site_aniso_label
_atom_site_aniso_U_11
_atom_site_aniso_U_22
_atom_site_aniso_U_33
_atom_site_aniso_U_23
_atom_site_aniso_U_13
_atom_site_aniso_U_12
Br1 0.0533(3) 0.0382(2) 0.0429(2) 0.01397(16) 0.01061(18) 0.02028(17)
O1 0.0312(11) 0.0257(11) 0.0347(12) -0.0041(9) 0.0063(9) 0.0000(9)
O2 0.0440(13) 0.0262(12) 0.0241(10) -0.0007(9) -0.0023(9) 0.0006(9)
O3 0.0377(13) 0.0379(14) 0.0503(15) -0.0006(12) 0.0010(11) 0.0113(11)
C1 0.0229(14) 0.046(2) 0.0208(14) 0.0039(13) 0.0020(11) 0.0031(13)
C2 0.0246(14) 0.0270(15) 0.0250(14) 0.0000(12) 0.0059(11) 0.0022(11)
C3 0.0235(14) 0.0274(15) 0.0211(13) 0.0019(11) 0.0024(11) 0.0008(11)
C4 0.0252(15) 0.0324(17) 0.0282(15) 0.0082(12) 0.0052(12) 0.0087(12)
C5 0.0278(14) 0.0253(15) 0.0203(13) 0.0001(11) 0.0042(11) -0.0013(11)
C6 0.0274(15) 0.0264(16) 0.0348(16) 0.0071(13) 0.0005(12) 0.0007(12)
C7 0.0318(16) 0.0270(16) 0.0261(14) -0.0017(12) -0.0056(12) 0.0042(12)
C8 0.0237(15) 0.0328(18) 0.0379(17) 0.0031(13) -0.0029(13) -0.0001(12)
C9 0.0239(15) 0.0404(18) 0.0223(14) 0.0001(12) 0.0042(11) -0.0048(12)
C10 0.0285(16) 0.0336(17) 0.0301(15) -0.0015(13) 0.0040(12) 0.0040(13)
C11 0.0307(16) 0.048(2) 0.0268(15) -0.0076(14) -0.0023(13) -0.0060(14)
C12 0.0257(15) 0.054(2) 0.0298(16) 0.0133(15) 0.0021(12) -0.0013(14)
C13 0.0371(18) 0.0327(19) 0.058(2) -0.0053(16) 0.0132(16) -0.0065(14)
C14 0.0435(19) 0.044(2) 0.0222(14) 0.0018(14) 0.0033(13) 0.0134(15)
C15 0.0307(17) 0.065(3) 0.0282(16) 0.0102(17) -0.0027(13) 0.0096(17)

loop_
_atom_type_symbol
_atom_type_description
_atom_type_scat_dispersion_real
_atom_type_scat_dispersion_imag
_atom_type_scat_source
C C 0.0181 0.0091 'International Tables Vol C Tables 4.2.6.8 and 6.1.1.4'
H H 0.0000 0.0000 'International Tables Vol C Tables 4.2.6.8 and 6.1.1.4'
Br Br -0.6763 1.2805 'International Tables Vol C Tables 4.2.6.8 and 6.1.1.4'
O O 0.0492 0.0322 'International Tables Vol C Tables 4.2.6.8 and 6.1.1.4'

loop_
_geom_angle_atom_site_label_1
_geom_angle_atom_site_label_2
_geom_angle_atom_site_label_3
_geom_angle
_geom_angle_site_symmetry_1
_geom_angle_site_symmetry_3
_geom_angle_publ_flag
C2 O1 C13 111.5(2) . . ?
C5 O2 C6 122.5(2) . . ?
C4 C1 C15 121.1(3) . . ?
C9 C1 C4 118.1(3) . . ?
C9 C1 C15 120.8(3) . . ?
O1 C2 C3 119.4(3) . . ?
O1 C2 C4 120.1(3) . . ?
C4 C2 C3 120.5(3) . . ?
C2 C3 C5 117.6(3) . . ?
C2 C3 C7 120.0(3) . . ?
C5 C3 C7 122.4(3) . . ?
C1 C4 Br1 121.0(2) . . ?
C2 C4 Br1 117.1(3) . . ?
C2 C4 C1 121.9(3) . . ?
O2 C5 C3 122.4(3) . . ?
O2 C5 C9 115.2(3) . . ?
C9 C5 C3 122.3(3) . . ?
O2 C6 C10 110.1(3) . . ?
O2 C6 C12 112.6(3) . . ?
C10 C6 C12 108.8(3) . . ?
C3 C7 C8 112.4(3) . . ?
C3 C7 C14 110.9(3) . . ?
C8 C7 C14 109.0(3) . . ?
C10 C8 C7 111.6(3) . . ?
C1 C9 C11 121.0(3) . . ?
C5 C9 C1 119.6(3) . . ?
C5 C9 C11 119.4(3) . . ?
O3 C10 C6 121.9(3) . . ?
O3 C10 C8 124.0(3) . . ?
C8 C10 C6 113.9(3) . . ?
C6 C12 C14 112.8(3) . . ?
C12 C14 C7 110.9(3) . . ?

loop_
_geom_bond_atom_site_label_1
_geom_bond_atom_site_label_2
_geom_bond_distance
_geom_bond_site_symmetry_2
_geom_bond_publ_flag
Br1 C4 1.902(3) . ?
O1 C2 1.379(4) . ?
O1 C13 1.441(4) . ?
O2 C5 1.380(4) . ?
O2 C6 1.442(4) . ?
O3 C10 1.217(4) . ?
C1 C4 1.402(5) . ?
C1 C9 1.400(5) . ?
C1 C15 1.504(4) . ?
C2 C3 1.393(4) . ?
C2 C4 1.390(4) . ?
C3 C5 1.402(4) . ?
C3 C7 1.518(4) . ?
C5 C9 1.397(4) . ?
C6 C10 1.524(4) . ?
C6 C12 1.525(5) . ?
C7 C8 1.527(5) . ?
C7 C14 1.530(5) . ?
C8 C10 1.496(5) . ?
C9 C11 1.513(5) . ?
C12 C14 1.527(6) . ?
